data_4082208
loop_
_publ_author_name
'Kaplan, Peter T.'
'Xu, Long'
'Chen, Bo'
'McGarry, Katherine R.'
'Yu, Siqi'
'Wang, Huan'
'Vicic, David A.'

_publ_section_title
;
 Mild, Safe, and Versatile Reagents for (CF2)nTransfer and the
 Construction of Fluoroalkyl-Containing Rings
;
_journal_issue 24
_journal_name_full Organometallics
_journal_page_first 7552
_journal_paper_doi 10.1021/om401016k
_journal_volume 32
_journal_year 2013
_chemical_formula_sum 'C22 H18 F8 N2 Ni'
_chemical_formula_weight 521.09
_chemical_name_systematic
;
 ?
;
_space_group_crystal_system monoclinic
_space_group_IT_number 14
_space_group_name_Hall '-P 2yn'
_space_group_name_H-M_alt 'P 1 21/n 1'
_symmetry_space_group_name_Hall '-P 2yn'
_symmetry_space_group_name_H-M 'P 1 21/n 1'
_atom_sites_solution_hydrogens geom
_audit_creation_method SHELXL-2013
_cell_angle_alpha 90
_cell_angle_beta 93.792(5)
_cell_angle_gamma 90
_cell_formula_units_Z 4
_cell_length_a 7.7462(17)
_cell_length_b 17.523(4)
_cell_length_c 15.835(3)
_cell_measurement_temperature 100(2)
_cell_volume 2144.7(8)
_computing_structure_refinement 'SHELXL-2013 (Sheldrick, 2013)'
_diffrn_ambient_temperature 100(2)
_diffrn_measured_fraction_theta_full 0.987
_diffrn_measured_fraction_theta_max 0.987
_diffrn_radiation_type MoK\a
_diffrn_radiation_wavelength 0.71073
_diffrn_reflns_av_R_equivalents 0.0636
_diffrn_reflns_av_unetI/netI 0.0357
_diffrn_reflns_Laue_measured_fraction_full 0.987
_diffrn_reflns_Laue_measured_fraction_max 0.987
_diffrn_reflns_limit_h_max 9
_diffrn_reflns_limit_h_min -9
_diffrn_reflns_limit_k_max 21
_diffrn_reflns_limit_k_min -21
_diffrn_reflns_limit_l_max 19
_diffrn_reflns_limit_l_min -19
_diffrn_reflns_number 26534
_diffrn_reflns_point_group_measured_fraction_full 0.987
_diffrn_reflns_point_group_measured_fraction_max 0.987
_diffrn_reflns_theta_full 25.242
_diffrn_reflns_theta_max 26.366
_diffrn_reflns_theta_min 3.010
_exptl_absorpt_coefficient_mu 0.986
_exptl_absorpt_correction_T_max 0.784
_exptl_absorpt_correction_T_min 0.737
_exptl_absorpt_correction_type multi-scan
_exptl_absorpt_process_details Bruker
_exptl_crystal_colour yellow
_exptl_crystal_density_diffrn 1.614
_exptl_crystal_F_000 1056
_exptl_crystal_size_max 0.330
_exptl_crystal_size_mid 0.300
_exptl_crystal_size_min 0.260
_refine_diff_density_max 1.368
_refine_diff_density_min -1.073
_refine_diff_density_rms 0.120
_refine_ls_extinction_method none
_refine_ls_goodness_of_fit_ref 1.215
_refine_ls_hydrogen_treatment constr
_refine_ls_matrix_type full
_refine_ls_number_parameters 302
_refine_ls_number_reflns 4338
_refine_ls_number_restraints 93
_refine_ls_restrained_S_all 1.204
_refine_ls_R_factor_all 0.0743
_refine_ls_R_factor_gt 0.0657
_refine_ls_shift/su_max 0.000
_refine_ls_shift/su_mean 0.000
_refine_ls_structure_factor_coef Fsqd
_refine_ls_weighting_details 'w=1/[\s^2^(Fo^2^)+(0.0544P)^2^+9.9585P] where P=(Fo^2^+2Fc^2^)/3'
_refine_ls_weighting_scheme calc
_refine_ls_wR_factor_gt 0.1715
_refine_ls_wR_factor_ref 0.1779
_reflns_Friedel_coverage 0.000
_reflns_number_gt 3792
_reflns_number_total 4338
_reflns_threshold_expression 'I > 2\s(I)'
_cod_data_source_file om401016k_si_002.cif
_cod_data_source_block Compound11
_cod_depositor_comments
;
The following automatic conversions were performed:

'_exptl_absorpt_correction_type' value 'Multi-scan' changed to
'multi-scan' according to
/home/saulius/struct/CIF-dictionaries/cif_core.dic dictionary named
'cif_core.dic' version 2.4.2 from 2011-04-26.

Automatic conversion script
Id: cif_fix_values 1891 2012-01-12 08:04:46Z andrius 
;
_cod_original_cell_volume 2144.6(8)
_cod_database_code 4082208
_shelx_space_group_comment
;
The symmetry employed for this shelxl refinement is uniquely defined
by the following loop, which should always be used as a source of
symmetry information in preference to the above space-group names.
They are only intended as comments.
;
_shelx_estimated_absorpt_t_min 0.737
_shelx_estimated_absorpt_t_max 0.784
_shelxl_version_number 2013-3

loop_
_space_group_symop_operation_xyz
'x, y, z'
'-x+1/2, y+1/2, -z+1/2'
'-x, -y, -z'
'x-1/2, -y-1/2, z-1/2'

loop_
_atom_site_label
_atom_site_type_symbol
_atom_site_fract_x
_atom_site_fract_y
_atom_site_fract_z
_atom_site_U_iso_or_equiv
_atom_site_adp_type
_atom_site_occupancy
_atom_site_site_symmetry_order
_atom_site_calc_flag
_atom_site_refinement_flags_posn
_atom_site_refinement_flags_adp
Ni1 Ni 0.88205(7) 0.02391(3) 0.67017(3) 0.02151(19) Uani 1 1 d . U
F1 F 0.8664(4) 0.13747(17) 0.78963(17) 0.0396(7) Uani 1 1 d . U
F2 F 1.1317(4) 0.1114(2) 0.76172(18) 0.0448(8) Uani 1 1 d . U
F3 F 0.9991(6) 0.0637(2) 0.92212(18) 0.0583(11) Uani 1 1 d . U
F4 F 1.1473(5) -0.0120(2) 0.8468(2) 0.0612(10) Uani 1 1 d . U
F5 F 0.6990(5) 0.0044(2) 0.8518(2) 0.0538(9) Uani 1 1 d . U
F6 F 0.8693(5) -0.08893(18) 0.89601(18) 0.0493(9) Uani 1 1 d . U
F7 F 0.6842(5) -0.0955(2) 0.7331(2) 0.0530(9) Uani 1 1 d . U
F8 F 0.9605(5) -0.11703(18) 0.7410(2) 0.0520(9) Uani 1 1 d . U
C5 C 0.7900(6) -0.0349(3) 0.5795(3) 0.0237(9) Uani 1 1 d . U
C14 C 0.9209(5) 0.1126(3) 0.6086(2) 0.0206(8) Uani 1 1 d . U
C1 C 0.9738(6) 0.0782(3) 0.7699(3) 0.0263(9) Uani 1 1 d . U
C2 C 0.9927(8) 0.0266(3) 0.8482(3) 0.0412(12) Uani 1 1 d . U
C3 C 0.8535(9) -0.0323(3) 0.8388(3) 0.0414(12) Uani 1 1 d . U
C4 C 0.8415(6) -0.0596(3) 0.7462(3) 0.0268(9) Uani 1 1 d . U
N1 N 0.7257(5) -0.0726(2) 0.5262(2) 0.0233(8) Uani 1 1 d . U
C6 C 0.6375(6) -0.1172(3) 0.4629(3) 0.0245(9) Uani 1 1 d . U
C7 C 0.5942(6) -0.1922(3) 0.4831(3) 0.0300(10) Uani 1 1 d . U
C8 C 0.5036(7) -0.2337(3) 0.4195(4) 0.0374(11) Uani 1 1 d . U
H8A H 0.4721 -0.2851 0.4299 0.045 Uiso 1 1 calc R U
C9 C 0.4586(6) -0.2015(3) 0.3412(4) 0.0373(12) Uani 1 1 d . U
H9A H 0.3952 -0.2307 0.2991 0.045 Uiso 1 1 calc R U
C10 C 0.5047(6) -0.1274(3) 0.3236(3) 0.0317(10) Uani 1 1 d . U
H10A H 0.4732 -0.1064 0.2695 0.038 Uiso 1 1 calc R U
C11 C 0.5970(5) -0.0830(3) 0.3842(3) 0.0246(9) Uani 1 1 d . U
C12 C 0.6445(7) -0.2269(3) 0.5686(4) 0.0412(12) Uani 1 1 d . U
H12A H 0.5905 -0.2772 0.5726 0.062 Uiso 1 1 calc R U
H12B H 0.6050 -0.1937 0.6132 0.062 Uiso 1 1 calc R U
H12C H 0.7705 -0.2322 0.5755 0.062 Uiso 1 1 calc R U
C13 C 0.6514(6) -0.0028(3) 0.3663(3) 0.0286(10) Uani 1 1 d . U
H13A H 0.6016 0.0321 0.4066 0.043 Uiso 1 1 calc R U
H13B H 0.6102 0.0112 0.3085 0.043 Uiso 1 1 calc R U
H13C H 0.7779 0.0008 0.3721 0.043 Uiso 1 1 calc R U
N2 N 0.9393(5) 0.1711(2) 0.5767(2) 0.0217(7) Uani 1 1 d . U
C15 C 0.9535(5) 0.2428(2) 0.5387(3) 0.0221(8) Uani 1 1 d . U
C16 C 0.8852(6) 0.2504(3) 0.4544(3) 0.0269(9) Uani 1 1 d . U
C17 C 0.8985(7) 0.3225(3) 0.4186(3) 0.0389(12) Uani 1 1 d . U
H17A H 0.8537 0.3309 0.3621 0.047 Uiso 1 1 calc R U
C18 C 0.9756(8) 0.3822(3) 0.4639(4) 0.0465(14) Uani 1 1 d . U
H18A H 0.9839 0.4307 0.4377 0.056 Uiso 1 1 calc R U
C19 C 1.0415(7) 0.3725(3) 0.5470(4) 0.0426(13) Uani 1 1 d . U
H19A H 1.0939 0.4144 0.5770 0.051 Uiso 1 1 calc R U
C20 C 1.0312(6) 0.3020(3) 0.5865(3) 0.0316(10) Uani 1 1 d . U
C21 C 0.8072(7) 0.1836(3) 0.4073(3) 0.0343(11) Uani 1 1 d . U
H21A H 0.7646 0.1997 0.3505 0.051 Uiso 1 1 calc R U
H21B H 0.7108 0.1634 0.4377 0.051 Uiso 1 1 calc R U
H21C H 0.8950 0.1437 0.4030 0.051 Uiso 1 1 calc R U
C22 C 1.0988(7) 0.2906(3) 0.6772(3) 0.0388(12) Uani 1 1 d . U
H22A H 1.1814 0.2481 0.6803 0.058 Uiso 1 1 calc R U
H22B H 1.0022 0.2789 0.7120 0.058 Uiso 1 1 calc R U
H22C H 1.1568 0.3372 0.6981 0.058 Uiso 1 1 calc R U

loop_
_atom_site_aniso_label
_atom_site_aniso_U_11
_atom_site_aniso_U_22
_atom_site_aniso_U_33
_atom_site_aniso_U_23
_atom_site_aniso_U_13
_atom_site_aniso_U_12
Ni1 0.0255(3) 0.0260(3) 0.0123(3) 0.0021(2) -0.0042(2) 0.0014(2)
F1 0.057(2) 0.0368(16) 0.0234(14) -0.0066(12) -0.0086(13) 0.0147(14)
F2 0.0362(17) 0.072(2) 0.0246(14) -0.0047(14) -0.0092(12) -0.0136(15)
F3 0.109(3) 0.052(2) 0.0119(13) -0.0004(13) -0.0102(16) -0.001(2)
F4 0.055(2) 0.075(3) 0.050(2) 0.0115(18) -0.0209(17) 0.0230(19)
F5 0.064(2) 0.053(2) 0.048(2) 0.0092(16) 0.0256(18) 0.0182(18)
F6 0.088(3) 0.0383(17) 0.0217(14) 0.0134(12) 0.0027(15) 0.0124(17)
F7 0.053(2) 0.062(2) 0.0429(19) 0.0206(16) -0.0015(16) -0.0192(17)
F8 0.083(3) 0.0381(17) 0.0359(17) 0.0083(13) 0.0158(17) 0.0292(17)
C5 0.023(2) 0.029(2) 0.0193(19) 0.0038(16) 0.0001(16) 0.0030(17)
C14 0.019(2) 0.031(2) 0.0119(17) -0.0036(15) -0.0026(15) 0.0019(16)
C1 0.027(2) 0.035(2) 0.0160(18) -0.0003(17) -0.0029(16) 0.0044(18)
C2 0.067(3) 0.037(3) 0.017(2) 0.0023(18) -0.012(2) 0.007(2)
C3 0.068(4) 0.036(3) 0.020(2) 0.0106(19) 0.005(2) 0.010(2)
C4 0.030(2) 0.029(2) 0.021(2) 0.0027(17) 0.0024(17) 0.0058(18)
N1 0.0187(18) 0.0308(19) 0.0202(17) -0.0002(14) -0.0005(14) 0.0021(14)
C6 0.018(2) 0.030(2) 0.025(2) -0.0074(17) -0.0014(17) 0.0005(17)
C7 0.022(2) 0.031(2) 0.038(3) -0.0021(19) 0.0064(19) 0.0021(18)
C8 0.027(3) 0.033(3) 0.053(3) -0.011(2) 0.006(2) -0.003(2)
C9 0.020(2) 0.047(3) 0.044(3) -0.022(2) 0.000(2) -0.004(2)
C10 0.024(2) 0.045(3) 0.026(2) -0.011(2) -0.0023(18) 0.004(2)
C11 0.015(2) 0.035(2) 0.024(2) -0.0065(17) 0.0004(16) 0.0057(17)
C12 0.039(3) 0.039(3) 0.046(3) 0.011(2) 0.007(2) 0.003(2)
C13 0.026(2) 0.035(2) 0.025(2) -0.0003(18) -0.0032(18) 0.0035(19)
N2 0.0199(18) 0.0299(19) 0.0148(16) 0.0011(14) -0.0019(13) 0.0023(14)
C15 0.017(2) 0.026(2) 0.023(2) 0.0048(16) -0.0002(16) 0.0015(16)
C16 0.020(2) 0.040(2) 0.021(2) 0.0057(18) 0.0009(17) 0.0051(18)
C17 0.032(3) 0.051(3) 0.033(3) 0.021(2) 0.000(2) 0.006(2)
C18 0.041(3) 0.040(3) 0.059(4) 0.023(3) 0.007(3) 0.001(2)
C19 0.039(3) 0.032(3) 0.056(3) 0.003(2) -0.004(3) -0.006(2)
C20 0.028(3) 0.032(2) 0.033(2) -0.0012(19) -0.005(2) 0.0002(19)
C21 0.032(3) 0.053(3) 0.017(2) 0.000(2) -0.0050(18) 0.004(2)
C22 0.039(3) 0.043(3) 0.033(3) -0.009(2) -0.009(2) 0.001(2)

loop_
_atom_type_symbol
_atom_type_description
_atom_type_scat_dispersion_real
_atom_type_scat_dispersion_imag
_atom_type_scat_source
C C 0.0033 0.0016 'International Tables Vol C Tables 4.2.6.8 and 6.1.1.4'
H H 0.0000 0.0000 'International Tables Vol C Tables 4.2.6.8 and 6.1.1.4'
N N 0.0061 0.0033 'International Tables Vol C Tables 4.2.6.8 and 6.1.1.4'
F F 0.0171 0.0103 'International Tables Vol C Tables 4.2.6.8 and 6.1.1.4'
Ni Ni 0.3393 1.1124 'International Tables Vol C Tables 4.2.6.8 and 6.1.1.4'

loop_
_geom_angle_atom_site_label_1
_geom_angle_atom_site_label_2
_geom_angle_atom_site_label_3
_geom_angle
C5 Ni1 C14 97.13(18)
C5 Ni1 C4 89.52(19)
C14 Ni1 C4 172.79(18)
C5 Ni1 C1 175.51(19)
C14 Ni1 C1 87.36(19)
C4 Ni1 C1 86.0(2)
N1 C5 Ni1 176.1(4)
N2 C14 Ni1 173.7(4)
F2 C1 F1 104.9(4)
F2 C1 C2 106.8(4)
F1 C1 C2 106.7(4)
F2 C1 Ni1 114.5(3)
F1 C1 Ni1 111.1(3)
C2 C1 Ni1 112.3(3)
F3 C2 F4 105.7(4)
F3 C2 C3 114.1(5)
F4 C2 C3 106.4(5)
F3 C2 C1 114.7(4)
F4 C2 C1 108.2(5)
C3 C2 C1 107.3(4)
F6 C3 F5 106.5(4)
F6 C3 C2 114.2(5)
F5 C3 C2 106.8(5)
F6 C3 C4 114.2(4)
F5 C3 C4 106.7(4)
C2 C3 C4 107.9(4)
F8 C4 F7 104.3(4)
F8 C4 C3 106.7(4)
F7 C4 C3 106.4(4)
F8 C4 Ni1 112.4(3)
F7 C4 Ni1 115.6(3)
C3 C4 Ni1 110.9(3)
C5 N1 C6 176.5(4)
C11 C6 C7 124.3(4)
C11 C6 N1 117.7(4)
C7 C6 N1 118.0(4)
C8 C7 C6 116.2(5)
C8 C7 C12 121.8(5)
C6 C7 C12 122.1(5)
C9 C8 C7 121.3(5)
C10 C9 C8 120.7(5)
C9 C10 C11 121.0(5)
C10 C11 C6 116.6(4)
C10 C11 C13 122.0(4)
C6 C11 C13 121.4(4)
C14 N2 C15 177.3(4)
C20 C15 N2 118.4(4)
C20 C15 C16 124.4(4)
N2 C15 C16 117.2(4)
C17 C16 C15 115.9(5)
C17 C16 C21 123.2(4)
C15 C16 C21 120.9(4)
C18 C17 C16 121.2(5)
C17 C18 C19 121.2(5)
C20 C19 C18 120.4(5)
C19 C20 C15 116.9(5)
C19 C20 C22 121.3(5)
C15 C20 C22 121.8(4)

loop_
_geom_bond_atom_site_label_1
_geom_bond_atom_site_label_2
_geom_bond_distance
Ni1 C5 1.870(5)
Ni1 C14 1.870(4)
Ni1 C4 1.933(5)
Ni1 C1 1.937(4)
F1 C1 1.380(5)
F2 C1 1.368(6)
F3 C2 1.337(6)
F4 C2 1.377(7)
F5 C3 1.386(7)
F6 C3 1.344(6)
F7 C4 1.374(6)
F8 C4 1.371(5)
C5 N1 1.158(6)
C14 N2 1.155(6)
C1 C2 1.534(6)
C2 C3 1.493(9)
C3 C4 1.539(7)
N1 C6 1.412(5)
C6 C11 1.399(6)
C6 C7 1.400(7)
C7 C8 1.393(7)
C7 C12 1.511(7)
C8 C9 1.386(8)
C9 C10 1.378(8)
C10 C11 1.396(6)
C11 C13 1.499(7)
N2 C15 1.401(6)
C15 C20 1.398(6)
C15 C16 1.409(6)
C16 C17 1.393(7)
C16 C21 1.494(7)
C17 C18 1.381(9)
C18 C19 1.391(8)
C19 C20 1.389(7)
C20 C22 1.509(7)
